data_7133272
loop_
_publ_author_name
'Pattathil, Vignesh'
'Pranckevicius, Conor'

_publ_section_title
;
 Aromaticity transfer in an annulated 1,4,2-diazaborole: facile access to
 <i>C</i><sub>s</sub> symmetric 1,4,2,5-diazadiborinines.
;
_journal_issue 60
_journal_name_full 'Chemical communications (Cambridge, England)'
_journal_page_first 7705
_journal_page_last 7708
_journal_paper_doi 10.1039/d4cc02414a
_journal_volume 60
_journal_year 2024
_chemical_formula_sum 'C34 H43 B2 N3'
_chemical_formula_weight 515.33
_chemical_properties_physical Air-sensitive,Moisture-sensitive
_space_group_crystal_system monoclinic
_space_group_IT_number 14
_space_group_name_Hall '-P 2yn'
_space_group_name_H-M_alt 'P 1 21/n 1'
_atom_sites_solution_hydrogens mixed
_audit_creation_method SHELXL-2014/7
_audit_update_record
;
2024-02-07 deposited with the CCDC.	2024-07-01 downloaded from the CCDC.
;
_cell_angle_alpha 90
_cell_angle_beta 104.319(2)
_cell_angle_gamma 90
_cell_formula_units_Z 4
_cell_length_a 11.6929(6)
_cell_length_b 17.5821(9)
_cell_length_c 14.6284(8)
_cell_measurement_reflns_used 9817
_cell_measurement_temperature 100(2)
_cell_measurement_theta_max 30.65
_cell_measurement_theta_min 2.32
_cell_volume 2914.0(3)
_computing_cell_refinement 'Bruker SAINT'
_computing_data_collection 'Bruker APEX2'
_computing_data_reduction 'Bruker SAINT'
_computing_molecular_graphics 'Bruker SHELXTL'
_computing_publication_material 'Bruker SHELXTL'
_computing_structure_refinement 'SHELXL-2014/7 (Sheldrick, 2014)'
_computing_structure_solution 'SHELXS-97 (Sheldrick 2008)'
_diffrn_ambient_temperature 100(2)
_diffrn_measured_fraction_theta_full 1.000
_diffrn_measured_fraction_theta_max 0.992
_diffrn_measurement_device_type 'Bruker APEX-II CCD'
_diffrn_measurement_method '\f and \w scans'
_diffrn_radiation_type MoK\a
_diffrn_radiation_wavelength 0.71073
_diffrn_reflns_av_R_equivalents 0.0676
_diffrn_reflns_av_unetI/netI 0.0650
_diffrn_reflns_Laue_measured_fraction_full 1.000
_diffrn_reflns_Laue_measured_fraction_max 0.992
_diffrn_reflns_limit_h_max 16
_diffrn_reflns_limit_h_min -16
_diffrn_reflns_limit_k_max 25
_diffrn_reflns_limit_k_min -24
_diffrn_reflns_limit_l_max 21
_diffrn_reflns_limit_l_min -19
_diffrn_reflns_number 44958
_diffrn_reflns_point_group_measured_fraction_full 1.000
_diffrn_reflns_point_group_measured_fraction_max 0.992
_diffrn_reflns_theta_full 25.242
_diffrn_reflns_theta_max 30.680
_diffrn_reflns_theta_min 1.845
_exptl_absorpt_coefficient_mu 0.067
_exptl_absorpt_correction_T_max 0.7461
_exptl_absorpt_correction_T_min 0.6936
_exptl_absorpt_correction_type multi-scan
_exptl_absorpt_process_details sadabs
_exptl_crystal_colour colourless
_exptl_crystal_density_diffrn 1.175
_exptl_crystal_description needle
_exptl_crystal_F_000 1112
_exptl_crystal_recrystallization_method 'Re-crystallisation from solvent: Hexane'
_exptl_crystal_size_max 0.200
_exptl_crystal_size_mid 0.120
_exptl_crystal_size_min 0.070
_refine_diff_density_max 0.362
_refine_diff_density_min -0.259
_refine_diff_density_rms 0.055
_refine_ls_extinction_method none
_refine_ls_goodness_of_fit_ref 1.009
_refine_ls_hydrogen_treatment mixed
_refine_ls_matrix_type full
_refine_ls_number_parameters 361
_refine_ls_number_reflns 8946
_refine_ls_number_restraints 0
_refine_ls_restrained_S_all 1.009
_refine_ls_R_factor_all 0.1012
_refine_ls_R_factor_gt 0.0550
_refine_ls_shift/su_max 0.000
_refine_ls_shift/su_mean 0.000
_refine_ls_structure_factor_coef Fsqd
_refine_ls_weighting_details 'w=1/[\s^2^(Fo^2^)+(0.0584P)^2^+1.0051P] where P=(Fo^2^+2Fc^2^)/3'
_refine_ls_weighting_scheme calc
_refine_ls_wR_factor_gt 0.1201
_refine_ls_wR_factor_ref 0.1389
_reflns_Friedel_coverage 0.000
_reflns_number_gt 5786
_reflns_number_total 8946
_reflns_threshold_expression 'I > 2\s(I)'
_cod_data_source_file d4cc02414a2.cif
_cod_data_source_block vpn041_a
_cod_depositor_comments 'Adding full bibliography for 7133270--7133276.cif.'
_cod_original_sg_symbol_H-M 'P 21/n'
_cod_database_code 7133272
_shelx_shelxl_version_number 2014/7
_shelx_space_group_comment
;
The symmetry employed for this shelxl refinement is uniquely defined
by the following loop, which should always be used as a source of
symmetry information in preference to the above space-group names.
They are only intended as comments.
;

loop_
_space_group_symop_operation_xyz
'x, y, z'
'-x+1/2, y+1/2, -z+1/2'
'-x, -y, -z'
'x-1/2, -y-1/2, z-1/2'

loop_
_atom_site_label
_atom_site_type_symbol
_atom_site_fract_x
_atom_site_fract_y
_atom_site_fract_z
_atom_site_U_iso_or_equiv
_atom_site_adp_type
_atom_site_occupancy
_atom_site_site_symmetry_order
_atom_site_calc_flag
_atom_site_refinement_flags_posn
_atom_site_refinement_flags_adp
_atom_site_refinement_flags_occupancy
_atom_site_disorder_assembly
_atom_site_disorder_group
N1_1 N 0.82547(10) 0.61997(7) 0.71625(8) 0.0142(2) Uani 1 1 d . . . . .
C1_1 C 0.82469(13) 0.64410(9) 0.89954(10) 0.0171(3) Uani 1 1 d . . . . .
H1A_1 H 0.8945 0.6768 0.9082 0.020 Uiso 1 1 calc R U . . .
B1_1 B 0.75137(14) 0.64750(10) 0.78891(11) 0.0137(3) Uani 1 1 d . . . . .
N2_1 N 0.85045(10) 0.58723(7) 0.57842(8) 0.0145(2) Uani 1 1 d . . . . .
C2_1 C 0.86530(14) 0.56186(10) 0.92879(11) 0.0223(3) Uani 1 1 d . . . . .
H2A_1 H 0.9247 0.5474 0.8960 0.027 Uiso 1 1 calc R U . . .
H2B_1 H 0.9027 0.5615 0.9958 0.027 Uiso 1 1 calc R U . . .
B2_1 B 0.65604(14) 0.66867(10) 0.57518(11) 0.0146(3) Uani 1 1 d . . . . .
H1_1 H 0.5771(15) 0.6309(10) 0.5639(12) 0.022 Uiso 1 1 d . U . . .
N3_1 N 0.63926(10) 0.73165(7) 0.65147(8) 0.0145(2) Uani 1 1 d . . . . .
C3_1 C 0.76797(15) 0.50150(9) 0.90903(11) 0.0230(3) Uani 1 1 d . . . . .
H3A_1 H 0.7239 0.5050 0.9570 0.028 Uiso 1 1 calc R U . . .
H3B_1 H 0.8043 0.4516 0.9141 0.028 Uiso 1 1 calc R U . . .
C4_1 C 0.68147(15) 0.50882(9) 0.81139(11) 0.0210(3) Uani 1 1 d . . . . .
H4A_1 H 0.6131 0.4773 0.8103 0.025 Uiso 1 1 calc R U . . .
H4B_1 H 0.7193 0.4889 0.7644 0.025 Uiso 1 1 calc R U . . .
C5_1 C 0.63889(13) 0.59025(9) 0.78293(10) 0.0158(3) Uani 1 1 d . . . . .
H5_1 H 0.5924 0.5890 0.7173 0.019 Uiso 1 1 calc R U . . .
C6_1 C 0.93592(13) 0.58676(9) 0.72995(10) 0.0178(3) Uani 1 1 d . . . . .
H6_1 H 0.9902 0.5803 0.7877 0.021 Uiso 1 1 calc R U . . .
C7_1 C 0.95138(13) 0.56531(9) 0.64496(10) 0.0179(3) Uani 1 1 d . . . . .
H7_1 H 1.0168 0.5407 0.6335 0.022 Uiso 1 1 calc R U . . .
C8_1 C 0.77518(12) 0.62201(8) 0.62318(10) 0.0131(3) Uani 1 1 d . . . . .
C9_1 C 0.69736(12) 0.72948(9) 0.74525(10) 0.0135(3) Uani 1 1 d . . . . .
C10_1 C 0.74828(15) 0.67207(9) 0.96605(11) 0.0213(3) Uani 1 1 d . . . . .
H10A_1 H 0.7900 0.6605 1.0305 0.026 Uiso 1 1 calc R U . . .
H10B_1 H 0.7413 0.7270 0.9607 0.026 Uiso 1 1 calc R U . . .
C11_1 C 0.62298(14) 0.63810(10) 0.94796(11) 0.0216(3) Uani 1 1 d . . . . .
H11A_1 H 0.6277 0.5903 0.9818 0.026 Uiso 1 1 calc R U . . .
H11B_1 H 0.5745 0.6723 0.9743 0.026 Uiso 1 1 calc R U . . .
C12_1 C 0.56058(13) 0.62361(10) 0.84378(10) 0.0188(3) Uani 1 1 d . . . . .
H12A_1 H 0.5277 0.6713 0.8158 0.023 Uiso 1 1 calc R U . . .
H12B_1 H 0.4952 0.5891 0.8414 0.023 Uiso 1 1 calc R U . . .
C13_1 C 0.82583(13) 0.57027(8) 0.47887(10) 0.0142(3) Uani 1 1 d . . . . .
C14_1 C 0.88894(12) 0.60775(8) 0.42271(10) 0.0152(3) Uani 1 1 d . . . . .
C15_1 C 0.85544(13) 0.59434(9) 0.32580(10) 0.0172(3) Uani 1 1 d . . . . .
H15_1 H 0.8944 0.6201 0.2868 0.021 Uiso 1 1 calc R U . . .
C16_1 C 0.76548(13) 0.54365(9) 0.28540(10) 0.0185(3) Uani 1 1 d . . . . .
C17_1 C 0.71021(13) 0.50418(9) 0.34492(10) 0.0174(3) Uani 1 1 d . . . . .
H17_1 H 0.6522 0.4687 0.3191 0.021 Uiso 1 1 calc R U . . .
C18_1 C 0.73912(13) 0.51623(9) 0.44194(10) 0.0155(3) Uani 1 1 d . . . . .
C19_1 C 0.66885(12) 0.71173(9) 0.47967(10) 0.0140(3) Uani 1 1 d . . . . .
C20_1 C 0.59411(12) 0.69316(9) 0.39064(10) 0.0151(3) Uani 1 1 d . . . . .
C21_1 C 0.61379(13) 0.72489(9) 0.30789(10) 0.0184(3) Uani 1 1 d . . . . .
H21_1 H 0.5645 0.7111 0.2501 0.022 Uiso 1 1 calc R U . . .
C22_1 C 0.70437(14) 0.77610(9) 0.30969(11) 0.0197(3) Uani 1 1 d . . . . .
C23_1 C 0.77361(13) 0.79784(9) 0.39769(11) 0.0191(3) Uani 1 1 d . . . . .
H23_1 H 0.8323 0.8341 0.4007 0.023 Uiso 1 1 calc R U . . .
C24_1 C 0.75747(13) 0.76673(9) 0.48144(10) 0.0151(3) Uani 1 1 d . . . . .
C25_1 C 0.56986(13) 0.79142(9) 0.61530(11) 0.0188(3) Uani 1 1 d . . . . .
H25_1 H 0.5277 0.7896 0.5525 0.023 Uiso 1 1 calc R U . . .
C26_1 C 0.55921(14) 0.85447(9) 0.66743(11) 0.0206(3) Uani 1 1 d . . . . .
H26_1 H 0.5075 0.8935 0.6418 0.025 Uiso 1 1 calc R U . . .
C27_1 C 0.62772(14) 0.85865(9) 0.75953(11) 0.0201(3) Uani 1 1 d . . . . .
H27_1 H 0.6284 0.9025 0.7953 0.024 Uiso 1 1 calc R U . . .
C28_1 C 0.69475(13) 0.79629(9) 0.79677(10) 0.0164(3) Uani 1 1 d . . . . .
H28_1 H 0.7401 0.7987 0.8586 0.020 Uiso 1 1 calc R U . . .
C29_1 C 0.99144(13) 0.65984(10) 0.46346(11) 0.0208(3) Uani 1 1 d . . . . .
H29A_1 H 1.0015 0.6951 0.4159 0.031 Uiso 1 1 calc R U . . .
H29B_1 H 1.0620 0.6302 0.4846 0.031 Uiso 1 1 calc R U . . .
H29C_1 H 0.9760 0.6874 0.5158 0.031 Uiso 1 1 calc R U . . .
C30_1 C 0.73005(17) 0.53157(12) 0.18030(12) 0.0331(4) Uani 1 1 d . . . . .
H30A_1 H 0.6480 0.5437 0.1567 0.050 Uiso 1 1 calc R U . . .
H30B_1 H 0.7431 0.4794 0.1664 0.050 Uiso 1 1 calc R U . . .
H30C_1 H 0.7765 0.5639 0.1507 0.050 Uiso 1 1 calc R U . . .
C31_1 C 0.67768(14) 0.47155(10) 0.50389(11) 0.0215(3) Uani 1 1 d . . . . .
H31A_1 H 0.6276 0.4339 0.4667 0.032 Uiso 1 1 calc R U . . .
H31B_1 H 0.6309 0.5054 0.5313 0.032 Uiso 1 1 calc R U . . .
H31C_1 H 0.7355 0.4470 0.5532 0.032 Uiso 1 1 calc R U . . .
C32_1 C 0.49120(13) 0.63921(9) 0.37970(11) 0.0196(3) Uani 1 1 d . . . . .
H32A_1 H 0.4456 0.6397 0.3154 0.029 Uiso 1 1 calc R U . . .
H32B_1 H 0.4424 0.6549 0.4203 0.029 Uiso 1 1 calc R U . . .
H32C_1 H 0.5201 0.5887 0.3965 0.029 Uiso 1 1 calc R U . . .
C33_1 C 0.72791(16) 0.80592(11) 0.21929(12) 0.0289(4) Uani 1 1 d . . . . .
H33A_1 H 0.6872 0.7749 0.1674 0.043 Uiso 1 1 calc R U . . .
H33B_1 H 0.8112 0.8044 0.2237 0.043 Uiso 1 1 calc R U . . .
H33C_1 H 0.7003 0.8574 0.2093 0.043 Uiso 1 1 calc R U . . .
C34_1 C 0.83859(13) 0.79460(9) 0.57311(11) 0.0188(3) Uani 1 1 d . . . . .
H34A_1 H 0.9042 0.8213 0.5597 0.028 Uiso 1 1 calc R U . . .
H34B_1 H 0.8670 0.7519 0.6132 0.028 Uiso 1 1 calc R U . . .
H34C_1 H 0.7958 0.8282 0.6043 0.028 Uiso 1 1 calc R U . . .

loop_
_atom_site_aniso_label
_atom_site_aniso_U_11
_atom_site_aniso_U_22
_atom_site_aniso_U_33
_atom_site_aniso_U_23
_atom_site_aniso_U_13
_atom_site_aniso_U_12
N1_1 0.0131(6) 0.0169(6) 0.0119(5) 0.0016(5) 0.0015(4) 0.0012(5)
C1_1 0.0183(7) 0.0203(8) 0.0114(6) 0.0005(5) 0.0016(5) 0.0000(6)
B1_1 0.0140(7) 0.0167(8) 0.0105(7) -0.0004(6) 0.0027(6) 0.0015(6)
N2_1 0.0144(6) 0.0173(6) 0.0117(6) -0.0001(5) 0.0033(4) -0.0002(5)
C2_1 0.0254(8) 0.0272(9) 0.0127(7) 0.0049(6) 0.0019(6) 0.0073(7)
B2_1 0.0131(7) 0.0199(9) 0.0104(7) 0.0016(6) 0.0022(5) 0.0002(6)
N3_1 0.0123(6) 0.0192(7) 0.0126(6) 0.0025(5) 0.0042(4) 0.0012(5)
C3_1 0.0338(9) 0.0176(8) 0.0187(8) 0.0033(6) 0.0088(6) 0.0062(7)
C4_1 0.0287(8) 0.0181(8) 0.0180(7) -0.0024(6) 0.0091(6) -0.0024(7)
C5_1 0.0176(7) 0.0198(8) 0.0095(6) -0.0003(5) 0.0025(5) -0.0020(6)
C6_1 0.0151(7) 0.0218(8) 0.0148(7) 0.0018(6) 0.0006(5) 0.0036(6)
C7_1 0.0138(7) 0.0221(8) 0.0174(7) 0.0017(6) 0.0029(5) 0.0043(6)
C8_1 0.0139(6) 0.0141(7) 0.0118(6) 0.0006(5) 0.0041(5) -0.0021(5)
C9_1 0.0107(6) 0.0178(7) 0.0124(6) 0.0013(5) 0.0034(5) -0.0018(5)
C10_1 0.0305(9) 0.0210(8) 0.0115(7) -0.0005(6) 0.0037(6) 0.0010(7)
C11_1 0.0259(8) 0.0255(9) 0.0155(7) 0.0024(6) 0.0090(6) 0.0058(7)
C12_1 0.0168(7) 0.0238(8) 0.0166(7) 0.0021(6) 0.0056(6) -0.0013(6)
C13_1 0.0159(7) 0.0158(7) 0.0114(6) -0.0005(5) 0.0041(5) 0.0014(6)
C14_1 0.0136(7) 0.0149(7) 0.0177(7) 0.0000(5) 0.0051(5) 0.0014(5)
C15_1 0.0184(7) 0.0201(8) 0.0153(7) 0.0029(6) 0.0083(5) 0.0010(6)
C16_1 0.0203(7) 0.0220(8) 0.0132(7) 0.0011(6) 0.0043(6) 0.0005(6)
C17_1 0.0191(7) 0.0179(8) 0.0148(7) -0.0007(6) 0.0032(5) -0.0037(6)
C18_1 0.0171(7) 0.0154(7) 0.0145(7) 0.0019(5) 0.0052(5) 0.0004(6)
C19_1 0.0122(6) 0.0167(7) 0.0133(6) 0.0018(5) 0.0036(5) 0.0026(5)
C20_1 0.0126(6) 0.0203(8) 0.0123(6) 0.0012(5) 0.0030(5) 0.0017(6)
C21_1 0.0173(7) 0.0243(8) 0.0127(7) 0.0036(6) 0.0021(5) 0.0034(6)
C22_1 0.0194(7) 0.0239(8) 0.0166(7) 0.0073(6) 0.0060(6) 0.0036(6)
C23_1 0.0171(7) 0.0198(8) 0.0213(7) 0.0041(6) 0.0061(6) -0.0020(6)
C24_1 0.0146(7) 0.0160(7) 0.0153(7) 0.0009(6) 0.0046(5) 0.0019(6)
C25_1 0.0153(7) 0.0261(8) 0.0151(7) 0.0057(6) 0.0037(5) 0.0044(6)
C26_1 0.0203(8) 0.0222(8) 0.0215(8) 0.0065(6) 0.0094(6) 0.0080(6)
C27_1 0.0225(8) 0.0176(8) 0.0229(8) -0.0002(6) 0.0109(6) -0.0006(6)
C28_1 0.0159(7) 0.0181(8) 0.0156(7) -0.0004(6) 0.0049(5) -0.0018(6)
C29_1 0.0186(7) 0.0233(8) 0.0224(8) -0.0020(6) 0.0088(6) -0.0038(6)
C30_1 0.0404(11) 0.0448(12) 0.0135(8) 0.0002(7) 0.0056(7) -0.0117(9)
C31_1 0.0251(8) 0.0226(8) 0.0173(7) 0.0016(6) 0.0062(6) -0.0070(7)
C32_1 0.0160(7) 0.0264(9) 0.0149(7) 0.0017(6) 0.0009(5) -0.0032(6)
C33_1 0.0297(9) 0.0389(11) 0.0191(8) 0.0121(7) 0.0079(7) -0.0031(8)
C34_1 0.0182(7) 0.0193(8) 0.0185(7) -0.0009(6) 0.0039(6) -0.0031(6)

loop_
_atom_type_symbol
_atom_type_description
_atom_type_scat_dispersion_real
_atom_type_scat_dispersion_imag
_atom_type_scat_source
C C 0.0033 0.0016 'International Tables Vol C Tables 4.2.6.8 and 6.1.1.4'
H H 0.0000 0.0000 'International Tables Vol C Tables 4.2.6.8 and 6.1.1.4'
B B 0.0013 0.0007 'International Tables Vol C Tables 4.2.6.8 and 6.1.1.4'
N N 0.0061 0.0033 'International Tables Vol C Tables 4.2.6.8 and 6.1.1.4'

loop_
_geom_angle_atom_site_label_1
_geom_angle_atom_site_label_2
_geom_angle_atom_site_label_3
_geom_angle
_geom_angle_site_symmetry_1
_geom_angle_site_symmetry_3
_geom_angle_publ_flag
C8_1 N1_1 C6_1 108.44(12) . . ?
C8_1 N1_1 B1_1 119.41(12) . . ?
C6_1 N1_1 B1_1 131.95(12) . . ?
C2_1 C1_1 C10_1 107.87(13) . . ?
C2_1 C1_1 B1_1 110.95(12) . . ?
C10_1 C1_1 B1_1 111.49(12) . . ?
N1_1 B1_1 C1_1 114.10(12) . . ?
N1_1 B1_1 C9_1 103.10(11) . . ?
C1_1 B1_1 C9_1 118.38(12) . . ?
N1_1 B1_1 C5_1 109.68(12) . . ?
C1_1 B1_1 C5_1 104.33(12) . . ?
C9_1 B1_1 C5_1 106.99(12) . . ?
C8_1 N2_1 C7_1 109.01(12) . . ?
C8_1 N2_1 C13_1 125.81(12) . . ?
C7_1 N2_1 C13_1 125.01(12) . . ?
C3_1 C2_1 C1_1 115.61(13) . . ?
N3_1 B2_1 C8_1 106.60(11) . . ?
N3_1 B2_1 C19_1 109.04(12) . . ?
C8_1 B2_1 C19_1 110.84(12) . . ?
C25_1 N3_1 C9_1 120.88(13) . . ?
C25_1 N3_1 B2_1 115.16(12) . . ?
C9_1 N3_1 B2_1 123.77(12) . . ?
C2_1 C3_1 C4_1 113.89(13) . . ?
C3_1 C4_1 C5_1 115.06(13) . . ?
C4_1 C5_1 C12_1 113.35(12) . . ?
C4_1 C5_1 B1_1 110.78(12) . . ?
C12_1 C5_1 B1_1 108.56(12) . . ?
C7_1 C6_1 N1_1 108.42(13) . . ?
C6_1 C7_1 N2_1 106.48(13) . . ?
N1_1 C8_1 N2_1 107.56(12) . . ?
N1_1 C8_1 B2_1 124.53(12) . . ?
N2_1 C8_1 B2_1 127.35(12) . . ?
N3_1 C9_1 C28_1 116.32(13) . . ?
N3_1 C9_1 B1_1 117.50(12) . . ?
C28_1 C9_1 B1_1 125.86(12) . . ?
C11_1 C10_1 C1_1 116.01(13) . . ?
C12_1 C11_1 C10_1 115.54(13) . . ?
C11_1 C12_1 C5_1 115.52(12) . . ?
C18_1 C13_1 C14_1 122.10(13) . . ?
C18_1 C13_1 N2_1 118.37(12) . . ?
C14_1 C13_1 N2_1 119.53(13) . . ?
C15_1 C14_1 C13_1 117.49(13) . . ?
C15_1 C14_1 C29_1 120.01(13) . . ?
C13_1 C14_1 C29_1 122.49(13) . . ?
C16_1 C15_1 C14_1 122.14(13) . . ?
C17_1 C16_1 C15_1 118.19(14) . . ?
C17_1 C16_1 C30_1 121.05(14) . . ?
C15_1 C16_1 C30_1 120.77(14) . . ?
C16_1 C17_1 C18_1 121.94(14) . . ?
C17_1 C18_1 C13_1 117.91(13) . . ?
C17_1 C18_1 C31_1 120.12(14) . . ?
C13_1 C18_1 C31_1 121.98(13) . . ?
C24_1 C19_1 C20_1 117.25(13) . . ?
C24_1 C19_1 B2_1 121.68(12) . . ?
C20_1 C19_1 B2_1 121.02(13) . . ?
C21_1 C20_1 C19_1 120.44(14) . . ?
C21_1 C20_1 C32_1 117.07(13) . . ?
C19_1 C20_1 C32_1 122.49(13) . . ?
C22_1 C21_1 C20_1 122.00(14) . . ?
C21_1 C22_1 C23_1 117.55(14) . . ?
C21_1 C22_1 C33_1 120.87(15) . . ?
C23_1 C22_1 C33_1 121.57(15) . . ?
C22_1 C23_1 C24_1 121.94(14) . . ?
C23_1 C24_1 C19_1 120.64(13) . . ?
C23_1 C24_1 C34_1 117.23(13) . . ?
C19_1 C24_1 C34_1 122.13(13) . . ?
N3_1 C25_1 C26_1 122.67(14) . . ?
C25_1 C26_1 C27_1 118.25(14) . . ?
C28_1 C27_1 C26_1 118.44(15) . . ?
C27_1 C28_1 C9_1 122.71(14) . . ?

loop_
_geom_bond_atom_site_label_1
_geom_bond_atom_site_label_2
_geom_bond_distance
_geom_bond_site_symmetry_2
_geom_bond_publ_flag
N1_1 C8_1 1.3434(17) . ?
N1_1 C6_1 1.3860(19) . ?
N1_1 B1_1 1.603(2) . ?
C1_1 C2_1 1.549(2) . ?
C1_1 C10_1 1.554(2) . ?
C1_1 B1_1 1.634(2) . ?
B1_1 C9_1 1.638(2) . ?
B1_1 C5_1 1.641(2) . ?
N2_1 C8_1 1.3646(18) . ?
N2_1 C7_1 1.3859(18) . ?
N2_1 C13_1 1.4439(18) . ?
C2_1 C3_1 1.530(2) . ?
B2_1 N3_1 1.618(2) . ?
B2_1 C8_1 1.620(2) . ?
B2_1 C19_1 1.628(2) . ?
N3_1 C25_1 1.3529(19) . ?
N3_1 C9_1 1.3725(18) . ?
C3_1 C4_1 1.538(2) . ?
C4_1 C5_1 1.539(2) . ?
C5_1 C12_1 1.542(2) . ?
C6_1 C7_1 1.353(2) . ?
C9_1 C28_1 1.400(2) . ?
C10_1 C11_1 1.543(2) . ?
C11_1 C12_1 1.539(2) . ?
C13_1 C18_1 1.397(2) . ?
C13_1 C14_1 1.398(2) . ?
C14_1 C15_1 1.394(2) . ?
C14_1 C29_1 1.509(2) . ?
C15_1 C16_1 1.394(2) . ?
C16_1 C17_1 1.391(2) . ?
C16_1 C30_1 1.505(2) . ?
C17_1 C18_1 1.391(2) . ?
C18_1 C31_1 1.509(2) . ?
C19_1 C24_1 1.413(2) . ?
C19_1 C20_1 1.415(2) . ?
C20_1 C21_1 1.403(2) . ?
C20_1 C32_1 1.509(2) . ?
C21_1 C22_1 1.385(2) . ?
C22_1 C23_1 1.394(2) . ?
C22_1 C33_1 1.510(2) . ?
C23_1 C24_1 1.397(2) . ?
C24_1 C34_1 1.519(2) . ?
C25_1 C26_1 1.368(2) . ?
C26_1 C27_1 1.389(2) . ?
C27_1 C28_1 1.379(2) . ?
